data_2000970
loop_
_publ_author_name
'Li, Z.'
'Pa, F.'
'Su, G.'

_publ_section_title
;
 Structure of 4-bromochalcone
;
_journal_issue 4
_journal_name_full 'Acta Crystallographica Section C'
_journal_page_first 712
_journal_page_last 714
_journal_paper_doi 10.1107/S0108270191011137
_journal_volume 48
_journal_year 1992
_chemical_formula_sum 'C15 H11 Br O'
_chemical_formula_weight 287.16
_symmetry_cell_setting monoclinic
_symmetry_space_group_name_Hall 'C -2yc'
_symmetry_space_group_name_H-M 'C 1 c 1'
_cell_angle_alpha 90
_cell_angle_beta 101.38(3)
_cell_angle_gamma 90
_cell_formula_units_Z 4
_cell_length_a 29.027(7)
_cell_length_b 7.26(2)
_cell_length_c 5.917(3)
_cell_volume 1222(3)
_diffrn_radiation_type Mo
_diffrn_radiation_wavelength 0.71073
_exptl_absorpt_coefficient_mu 3.307
_exptl_crystal_density_diffrn 1.56
_exptl_crystal_F_000 576
_cod_data_source_file cr0360.cif
_cod_data_source_block cr0360a
_cod_original_formula_sum 'C15 H11 Br1 O1'
_cod_database_code 2000970

loop_
_atom_site_label
_atom_site_fract_x
_atom_site_fract_y
_atom_site_fract_z
Br .0 .3070(3) .0
O .2478(5) .259(2) 1.142(2)
C(1) .1768(8) .218(4) .746(3)
C(2) .2215(8) .257(3) .744(3)
C(3) .2568(7) .256(3) .955(3)
C(11) .1364(7) .226(3) .555(3)
C(12) .1384(6) .309(3) .343(3)
C(13) .0973(7) .330(3) .178(3)
C(14) .0553(6) .270(3) .226(4)
C(15) .0531(6) .197(3) .438(2)
C(16) .0930(10) .171(3) .593(4)
C(21) .3083(7) .254(3) .930(3)
C(22) .3409(8) .318(3) 1.117(3)
C(23) .3879(8) .313(4) 1.098(4)
C(24) .4040(10) .238(4) .909(5)
C(25) .3691(7) .174(3) .728(3)
C(26) .3210(10) .184(4) .741(5)
H(1) .1704 .1819 .8895
H(2) .2304 .2891 .6007
H(3) .1677 .3553 .3139
H(4) .0983 .3791 .0299
H(5) .0229 .1633 .4737
H(6) .0915 .1074 .7352
H(7) .3315 .3587 1.2569
H(8) .4113 .3623 1.2192
H(9) .4371 .2334 .9020
H(10) .3784 .1159 .5953
H(11) .2966 .1440 .6090

loop_
_geom_bond_atom_site_label_1
_geom_bond_atom_site_label_2
_geom_bond_distance
Br C(14) 1.90(2)
O C(3) 1.18(2)
C(1) C(2) 1.33(3)
C(1) C(11) 1.46(3)
C(2) C(3) 1.45(3)
C(3) C(21) 1.53(3)
C(11) C(16) 1.38(3)
C(11) C(12) 1.40(2)
C(12) C(13) 1.39(2)
C(13) C(14) 1.38(3)
C(14) C(15) 1.37(3)
C(15) C(16) 1.34(3)
C(21) C(26) 1.34(3)
C(21) C(22) 1.39(3)
C(22) C(23) 1.39(3)
C(23) C(24) 1.41(4)
C(24) C(25) 1.40(4)
C(25) C(26) 1.43(4)
